data_7212345
loop_
_publ_author_name
'Holczbauer, Tam\'as'
'F\'abi\'an, L\'aszl\'o'
'Csom\'os, P\'eter'
'Fodor, Lajos'
'K\'alm\'an, Alajos'

_publ_section_title
;
 Annular desmotropy of three pairs of seven-membered heterocycles
 confirmed by X-ray crystallography
;
_journal_issue 6
_journal_name_full CrystEngComm
_journal_page_first 1712
_journal_paper_doi 10.1039/b925635k
_journal_volume 12
_journal_year 2010
_chemical_formula_moiety 'C18 H17 N O2 S'
_chemical_formula_sum 'C18 H17 N O2 S'
_chemical_formula_weight 311.39
_chemical_name_common (R*)-3-Ethoxycarbonyl-2-phenyl-3,5-dihydro-4,1-benzothiazepine
_chemical_name_systematic
;
(R*)-3-Ethoxycarbonyl-2-phenyl-3,5-dihydro-4,1-benzothiazepine
;
_space_group_IT_number 2
_symmetry_cell_setting triclinic
_symmetry_space_group_name_Hall '-P 1'
_symmetry_space_group_name_H-M 'P -1'
_atom_sites_solution_hydrogens geom
_atom_sites_solution_primary direct
_atom_sites_solution_secondary difmap
_audit_creation_method SHELXL-97
_cell_angle_alpha 65.345(3)
_cell_angle_beta 73.471(3)
_cell_angle_gamma 72.509(3)
_cell_formula_units_Z 2
_cell_length_a 8.5761(11)
_cell_length_b 9.7540(11)
_cell_length_c 10.7880(14)
_cell_measurement_reflns_used 31090
_cell_measurement_temperature 140(2)
_cell_measurement_theta_max 24.745
_cell_measurement_theta_min 2.425
_cell_volume 768.95(17)
_computing_cell_refinement 'Crystal Clear V.1.4.1 (Rigaku/MSC, 2007)'
_computing_data_collection 'Crystal Clear V.1.4.1 (Rigaku/MSC, 2007)'
_computing_data_reduction 'Crystal Clear V.1.4.1 (Rigaku/MSC, 2007)'
_computing_molecular_graphics 'PLATON (Spek, 2003)'
_computing_publication_material 'PLATON (Spek, 2003)'
_computing_structure_refinement 'SHELXL-97 (Sheldrick, 2008)'
_computing_structure_solution 'SHELXS-97 (Sheldrick, 2008)'
_diffrn_ambient_temperature 140(2)
_diffrn_measured_fraction_theta_full 0.997
_diffrn_measured_fraction_theta_max 0.997
_diffrn_measurement_device_type 'Rigaku R-axis RAPID'
_diffrn_measurement_method '\w -scan'
_diffrn_radiation_monochromator graphite
_diffrn_radiation_source 'fine-focus sealed tube'
_diffrn_radiation_type AgK\a
_diffrn_radiation_wavelength 0.56089
_diffrn_reflns_av_R_equivalents 0.0371
_diffrn_reflns_av_sigmaI/netI 0.0154
_diffrn_reflns_limit_h_max 10
_diffrn_reflns_limit_h_min -10
_diffrn_reflns_limit_k_max 11
_diffrn_reflns_limit_k_min -11
_diffrn_reflns_limit_l_max 12
_diffrn_reflns_limit_l_min -12
_diffrn_reflns_number 24226
_diffrn_reflns_theta_full 19.50
_diffrn_reflns_theta_max 19.50
_diffrn_reflns_theta_min 2.43
_exptl_absorpt_coefficient_mu 0.120
_exptl_absorpt_correction_T_max 0.9537
_exptl_absorpt_correction_T_min 0.9210
_exptl_absorpt_correction_type empirical
_exptl_absorpt_process_details 'CrystalClear v1.4.0 (Rigaku, 2008)'
_exptl_crystal_colour colourless
_exptl_crystal_density_diffrn 1.345
_exptl_crystal_density_method 'not measured'
_exptl_crystal_description chunk
_exptl_crystal_F_000 328
_exptl_crystal_size_max 0.70
_exptl_crystal_size_mid 0.50
_exptl_crystal_size_min 0.40
_refine_diff_density_max 0.260
_refine_diff_density_min -0.240
_refine_diff_density_rms 0.039
_refine_ls_extinction_method none
_refine_ls_goodness_of_fit_ref 1.094
_refine_ls_hydrogen_treatment constr
_refine_ls_matrix_type full
_refine_ls_number_parameters 200
_refine_ls_number_reflns 2710
_refine_ls_number_restraints 0
_refine_ls_restrained_S_all 1.094
_refine_ls_R_factor_all 0.0307
_refine_ls_R_factor_gt 0.0294
_refine_ls_shift/su_max 0.001
_refine_ls_shift/su_mean 0.000
_refine_ls_structure_factor_coef Fsqd
_refine_ls_weighting_details 'calc w=1/[\s^2^(Fo^2^)+(0.0323P)^2^+0.3161P] where P=(Fo^2^+2Fc^2^)/3'
_refine_ls_weighting_scheme calc
_refine_ls_wR_factor_gt 0.0742
_refine_ls_wR_factor_ref 0.0751
_reflns_number_gt 2577
_reflns_number_total 2710
_reflns_threshold_expression >2sigma(I)
_cod_data_source_file b925635k.txt
_cod_data_source_block cs164f
_cod_original_cell_volume 768.95(16)
_cod_database_code 7212345

loop_
_symmetry_equiv_pos_as_xyz
'x, y, z'
'-x, -y, -z'

loop_
_atom_site_label
_atom_site_type_symbol
_atom_site_fract_x
_atom_site_fract_y
_atom_site_fract_z
_atom_site_U_iso_or_equiv
_atom_site_adp_type
_atom_site_occupancy
_atom_site_symmetry_multiplicity
_atom_site_calc_flag
_atom_site_refinement_flags
N1 N -0.01892(13) 0.29373(12) 0.70175(11) 0.0219(2) Uani 1 1 d .
C2 C 0.08384(16) 0.27436(14) 0.77657(12) 0.0203(3) Uani 1 1 d .
C3 C 0.04158(16) 0.34949(15) 0.88433(13) 0.0213(3) Uani 1 1 d .
H3 H 0.1498 0.3409 0.9076 0.026 Uiso 1 1 calc R
S4 S -0.07839(4) 0.23834(4) 1.04313(3) 0.02671(11) Uani 1 1 d .
C5 C -0.21928(17) 0.19673(16) 0.97063(14) 0.0275(3) Uani 1 1 d .
H5A H -0.1592 0.1121 0.9359 0.033 Uiso 1 1 calc R
H5B H -0.3130 0.1610 1.0451 0.033 Uiso 1 1 calc R
C5A C -0.28689(16) 0.33415(15) 0.85460(13) 0.0229(3) Uani 1 1 d .
C6 C -0.44969(17) 0.41642(16) 0.87180(14) 0.0263(3) Uani 1 1 d .
H6 H -0.5200 0.3876 0.9601 0.032 Uiso 1 1 calc R
C7 C -0.51055(18) 0.54006(17) 0.76158(15) 0.0301(3) Uani 1 1 d .
H7 H -0.6217 0.5962 0.7746 0.036 Uiso 1 1 calc R
C8 C -0.40872(18) 0.58173(16) 0.63212(15) 0.0298(3) Uani 1 1 d .
H8 H -0.4509 0.6658 0.5563 0.036 Uiso 1 1 calc R
C9 C -0.24590(17) 0.50154(15) 0.61267(14) 0.0255(3) Uani 1 1 d .
H9 H -0.1771 0.5298 0.5235 0.031 Uiso 1 1 calc R
C9A C -0.18330(16) 0.37945(14) 0.72405(13) 0.0214(3) Uani 1 1 d .
C10 C -0.03490(15) 0.52200(15) 0.82786(13) 0.0209(3) Uani 1 1 d .
O1 O 0.05888(11) 0.58535(10) 0.70469(9) 0.0235(2) Uani 1 1 d .
O2 O -0.15098(11) 0.59198(11) 0.88576(10) 0.0271(2) Uani 1 1 d .
C11 C 0.00735(17) 0.74985(15) 0.63080(15) 0.0266(3) Uani 1 1 d .
H11B H -0.0338 0.8049 0.6967 0.032 Uiso 1 1 calc R
H11A H -0.0832 0.7695 0.5818 0.032 Uiso 1 1 calc R
C12 C 0.15596(18) 0.80527(16) 0.52872(16) 0.0315(3) Uani 1 1 d .
H12C H 0.2397 0.7964 0.5788 0.047 Uiso 1 1 calc R
H12B H 0.1222 0.9133 0.4699 0.047 Uiso 1 1 calc R
H12A H 0.2030 0.7423 0.4707 0.047 Uiso 1 1 calc R
C13 C 0.24847(16) 0.16929(14) 0.75992(13) 0.0223(3) Uani 1 1 d .
C14 C 0.38095(18) 0.16107(18) 0.81393(18) 0.0358(4) Uani 1 1 d .
H14 H 0.3694 0.2272 0.8617 0.043 Uiso 1 1 calc R
C15 C 0.53029(19) 0.0575(2) 0.7992(2) 0.0448(4) Uani 1 1 d .
H15 H 0.6200 0.0537 0.8365 0.054 Uiso 1 1 calc R
C16 C 0.54937(18) -0.03996(18) 0.73065(17) 0.0368(4) Uani 1 1 d .
H16 H 0.6509 -0.1122 0.7222 0.044 Uiso 1 1 calc R
C17 C 0.41923(18) -0.03126(16) 0.67443(14) 0.0308(3) Uani 1 1 d .
H17 H 0.4322 -0.0967 0.6256 0.037 Uiso 1 1 calc R
C18 C 0.27048(18) 0.07156(15) 0.68849(13) 0.0268(3) Uani 1 1 d .
H18 H 0.1821 0.0761 0.6493 0.032 Uiso 1 1 calc R

loop_
_atom_site_aniso_label
_atom_site_aniso_U_11
_atom_site_aniso_U_22
_atom_site_aniso_U_33
_atom_site_aniso_U_23
_atom_site_aniso_U_13
_atom_site_aniso_U_12
N1 0.0267(6) 0.0200(5) 0.0181(5) -0.0065(4) -0.0022(4) -0.0059(4)
C2 0.0258(6) 0.0167(6) 0.0158(6) -0.0034(5) -0.0002(5) -0.0079(5)
C3 0.0228(6) 0.0233(6) 0.0176(6) -0.0076(5) -0.0014(5) -0.0066(5)
S4 0.0317(2) 0.0307(2) 0.01540(17) -0.00476(14) -0.00250(13) -0.01031(15)
C5 0.0321(7) 0.0270(7) 0.0220(7) -0.0046(6) -0.0018(6) -0.0136(6)
C5A 0.0284(7) 0.0233(6) 0.0213(6) -0.0091(5) -0.0034(5) -0.0113(5)
C6 0.0270(7) 0.0312(7) 0.0259(7) -0.0145(6) 0.0015(5) -0.0128(6)
C7 0.0246(7) 0.0307(7) 0.0363(8) -0.0160(6) -0.0038(6) -0.0039(6)
C8 0.0310(7) 0.0267(7) 0.0290(7) -0.0078(6) -0.0087(6) -0.0026(6)
C9 0.0295(7) 0.0270(7) 0.0198(6) -0.0082(5) -0.0031(5) -0.0074(6)
C9A 0.0250(7) 0.0209(6) 0.0217(6) -0.0105(5) -0.0035(5) -0.0062(5)
C10 0.0217(6) 0.0244(6) 0.0210(6) -0.0113(5) -0.0037(5) -0.0067(5)
O1 0.0254(5) 0.0183(4) 0.0226(5) -0.0070(4) -0.0002(4) -0.0034(4)
O2 0.0255(5) 0.0287(5) 0.0294(5) -0.0169(4) 0.0007(4) -0.0051(4)
C11 0.0275(7) 0.0186(6) 0.0292(7) -0.0052(5) -0.0072(6) -0.0018(5)
C12 0.0327(8) 0.0220(7) 0.0348(8) -0.0070(6) -0.0023(6) -0.0072(6)
C13 0.0258(7) 0.0180(6) 0.0183(6) -0.0035(5) 0.0014(5) -0.0077(5)
C14 0.0271(7) 0.0353(8) 0.0548(10) -0.0266(7) -0.0049(7) -0.0075(6)
C15 0.0221(7) 0.0485(10) 0.0728(12) -0.0319(9) -0.0082(7) -0.0060(7)
C16 0.0241(7) 0.0321(8) 0.0455(9) -0.0155(7) 0.0068(6) -0.0041(6)
C17 0.0379(8) 0.0249(7) 0.0229(7) -0.0097(6) 0.0024(6) -0.0031(6)
C18 0.0347(8) 0.0242(7) 0.0180(6) -0.0067(5) -0.0038(5) -0.0038(6)

loop_
_atom_type_symbol
_atom_type_description
_atom_type_scat_dispersion_real
_atom_type_scat_dispersion_imag
_atom_type_scat_source
C C 0.0015 0.0009 'International Tables Vol C Tables 4.2.6.8 and 6.1.1.4'
H H 0.0000 0.0000 'International Tables Vol C Tables 4.2.6.8 and 6.1.1.4'
N N 0.0030 0.0019 'International Tables Vol C Tables 4.2.6.8 and 6.1.1.4'
O O 0.0056 0.0036 'International Tables Vol C Tables 4.2.6.8 and 6.1.1.4'
S S 0.0826 0.0763 'International Tables Vol C Tables 4.2.6.8 and 6.1.1.4'

loop_
_geom_angle_atom_site_label_1
_geom_angle_atom_site_label_2
_geom_angle_atom_site_label_3
_geom_angle
C2 N1 C9A 119.90(11)
N1 C2 C13 117.80(11)
N1 C2 C3 122.76(11)
C13 C2 C3 119.40(11)
C2 C3 C10 112.94(10)
C2 C3 S4 109.91(9)
C10 C3 S4 114.78(9)
C2 C3 H3 106.2
C10 C3 H3 106.2
S4 C3 H3 106.2
C3 S4 C5 99.85(6)
C5A C5 S4 112.65(9)
C5A C5 H5A 109.1
S4 C5 H5A 109.1
C5A C5 H5B 109.1
S4 C5 H5B 109.1
H5A C5 H5B 107.8
C6 C5A C9A 119.10(12)
C6 C5A C5 121.95(12)
C9A C5A C5 118.94(12)
C7 C6 C5A 120.73(13)
C7 C6 H6 119.6
C5A C6 H6 119.6
C6 C7 C8 119.82(13)
C6 C7 H7 120.1
C8 C7 H7 120.1
C9 C8 C7 120.42(13)
C9 C8 H8 119.8
C7 C8 H8 119.8
C8 C9 C9A 119.86(12)
C8 C9 H9 120.1
C9A C9 H9 120.1
C9 C9A C5A 120.01(12)
C9 C9A N1 119.41(11)
C5A C9A N1 120.38(11)
O2 C10 O1 125.14(12)
O2 C10 C3 126.95(12)
O1 C10 C3 107.73(10)
C10 O1 C11 117.18(10)
O1 C11 C12 107.55(11)
O1 C11 H11B 110.2
C12 C11 H11B 110.2
O1 C11 H11A 110.2
C12 C11 H11A 110.2
H11B C11 H11A 108.5
C11 C12 H12C 109.5
C11 C12 H12B 109.5
H12C C12 H12B 109.5
C11 C12 H12A 109.5
H12C C12 H12A 109.5
H12B C12 H12A 109.5
C14 C13 C18 118.04(13)
C14 C13 C2 123.24(12)
C18 C13 C2 118.71(12)
C13 C14 C15 120.90(14)
C13 C14 H14 119.6
C15 C14 H14 119.6
C16 C15 C14 120.47(15)
C16 C15 H15 119.8
C14 C15 H15 119.8
C15 C16 C17 119.21(14)
C15 C16 H16 120.4
C17 C16 H16 120.4
C18 C17 C16 120.67(14)
C18 C17 H17 119.7
C16 C17 H17 119.7
C17 C18 C13 120.69(13)
C17 C18 H18 119.7
C13 C18 H18 119.7

loop_
_geom_bond_atom_site_label_1
_geom_bond_atom_site_label_2
_geom_bond_distance
N1 C2 1.2812(17)
N1 C9A 1.4179(17)
C2 C13 1.4885(18)
C2 C3 1.5267(17)
C3 C10 1.5302(18)
C3 S4 1.8130(13)
C3 H3 1.0000
S4 C5 1.8258(14)
C5 C5A 1.4986(19)
C5 H5A 0.9900
C5 H5B 0.9900
C5A C6 1.390(2)
C5A C9A 1.4046(18)
C6 C7 1.385(2)
C6 H6 0.9500
C7 C8 1.387(2)
C7 H7 0.9500
C8 C9 1.385(2)
C8 H8 0.9500
C9 C9A 1.3926(19)
C9 H9 0.9500
C10 O2 1.2002(16)
C10 O1 1.3416(16)
O1 C11 1.4535(15)
C11 C12 1.4994(19)
C11 H11B 0.9900
C11 H11A 0.9900
C12 H12C 0.9800
C12 H12B 0.9800
C12 H12A 0.9800
C13 C14 1.386(2)
C13 C18 1.4001(19)
C14 C15 1.388(2)
C14 H14 0.9500
C15 C16 1.378(2)
C15 H15 0.9500
C16 C17 1.381(2)
C16 H16 0.9500
C17 C18 1.380(2)
C17 H17 0.9500
C18 H18 0.9500

loop_
_geom_torsion_atom_site_label_1
_geom_torsion_atom_site_label_2
_geom_torsion_atom_site_label_3
_geom_torsion_atom_site_label_4
_geom_torsion
C9A N1 C2 C13 173.34(10)
C9A N1 C2 C3 -4.38(17)
N1 C2 C3 C10 -48.45(16)
C13 C2 C3 C10 133.86(11)
N1 C2 C3 S4 81.15(13)
C13 C2 C3 S4 -96.54(11)
C2 C3 S4 C5 -42.37(10)
C10 C3 S4 C5 86.22(10)
C3 S4 C5 C5A -43.31(11)
S4 C5 C5A C6 -105.52(13)
S4 C5 C5A C9A 75.53(14)
C9A C5A C6 C7 1.00(19)
C5 C5A C6 C7 -177.94(12)
C5A C6 C7 C8 0.6(2)
C6 C7 C8 C9 -0.7(2)
C7 C8 C9 C9A -0.7(2)
C8 C9 C9A C5A 2.34(19)
C8 C9 C9A N1 177.19(12)
C6 C5A C9A C9 -2.46(18)
C5 C5A C9A C9 176.52(12)
C6 C5A C9A N1 -177.25(11)
C5 C5A C9A N1 1.72(18)
C2 N1 C9A C9 127.19(13)
C2 N1 C9A C5A -57.99(16)
C2 C3 C10 O2 137.38(13)
S4 C3 C10 O2 10.32(17)
C2 C3 C10 O1 -47.22(13)
S4 C3 C10 O1 -174.28(8)
O2 C10 O1 C11 -5.25(18)
C3 C10 O1 C11 179.25(10)
C10 O1 C11 C12 159.23(11)
N1 C2 C13 C14 167.32(13)
C3 C2 C13 C14 -14.88(18)
N1 C2 C13 C18 -13.91(17)
C3 C2 C13 C18 163.90(11)
C18 C13 C14 C15 -0.8(2)
C2 C13 C14 C15 177.94(14)
C13 C14 C15 C16 -0.3(3)
C14 C15 C16 C17 1.3(3)
C15 C16 C17 C18 -1.2(2)
C16 C17 C18 C13 0.1(2)
C14 C13 C18 C17 0.94(19)
C2 C13 C18 C17 -177.90(12)
